data_4069807
loop_
_publ_author_name
'Metallinos, Costa'
'Zaifman, Josh'
'Van Belle, Lori'
'Dodge, Laura'
'Pilkington, Melanie'

_publ_section_title
;
 Palladium(II), Platinum(II), and Iridium(I) Complexes of
 2-Phosphino-1-dimethylaminoferrocenes: A Survey of Structure and
 Catalysis
;
_journal_issue 15
_journal_name_full Organometallics
_journal_page_first 4534
_journal_paper_doi 10.1021/om900422t
_journal_volume 28
_journal_year 2009
_chemical_formula_moiety 'C24 H24 Cl2 Fe N P Pt'
_chemical_formula_sum 'C24 H24 Cl2 Fe N P Pt'
_chemical_formula_weight 679
_chemical_name_systematic
; 
 ? 
;
_space_group_IT_number 14
_symmetry_cell_setting monoclinic
_symmetry_space_group_name_Hall '-P 2yn'
_symmetry_space_group_name_H-M 'P 1 21/n 1'
_atom_sites_solution_hydrogens geom
_atom_sites_solution_primary direct
_atom_sites_solution_secondary difmap
_audit_creation_method SHELXL-97
_cell_angle_alpha 90.00
_cell_angle_beta 90.946(6)
_cell_angle_gamma 90.00
_cell_formula_units_Z 4
_cell_length_a 9.9906(18)
_cell_length_b 14.365(3)
_cell_length_c 16.145(3)
_cell_measurement_reflns_used 1051
_cell_measurement_temperature 150(2)
_cell_measurement_theta_max 28.21
_cell_measurement_theta_min 2.84
_cell_volume 2316.7(8)
_computing_cell_refinement 'Bruker SMART'
_computing_data_collection 'Bruker SMART'
_computing_data_reduction 'Bruker SAINT'
_computing_molecular_graphics 'Bruker XP'
_computing_publication_material 'Bruker SHELXTL'
_computing_structure_refinement 'SHELXL-97 (Sheldrick, 1997)'
_computing_structure_solution 'SHELXS-97 (Sheldrick, 1990)'
_diffrn_ambient_temperature 150(2)
_diffrn_measured_fraction_theta_full 0.977
_diffrn_measured_fraction_theta_max 0.977
_diffrn_measurement_device_type 'Bruker Kappa Apex II area detector'
_diffrn_measurement_method 'phi and omega scans'
_diffrn_radiation_monochromator graphite
_diffrn_radiation_source 'sealed tube'
_diffrn_radiation_type MoK\a
_diffrn_radiation_wavelength 0.71073
_diffrn_reflns_av_R_equivalents 0.0237
_diffrn_reflns_av_sigmaI/netI 0.0157
_diffrn_reflns_limit_h_max 12
_diffrn_reflns_limit_h_min -13
_diffrn_reflns_limit_k_max 19
_diffrn_reflns_limit_k_min -19
_diffrn_reflns_limit_l_max 21
_diffrn_reflns_limit_l_min -20
_diffrn_reflns_number 36191
_diffrn_reflns_theta_full 28.63
_diffrn_reflns_theta_max 28.63
_diffrn_reflns_theta_min 2.52
_exptl_absorpt_coefficient_mu 6.970
_exptl_absorpt_correction_T_max 0.432
_exptl_absorpt_correction_T_min 0.110
_exptl_absorpt_correction_type multi-scan
_exptl_absorpt_process_details 'SADABS, Bruker 2001'
_exptl_crystal_colour orange
_exptl_crystal_density_diffrn 1.947
_exptl_crystal_density_method 'not measured'
_exptl_crystal_description Block
_exptl_crystal_F_000 1312
_exptl_crystal_size_max 0.34
_exptl_crystal_size_mid 0.27
_exptl_crystal_size_min 0.12
_refine_diff_density_max 0.523
_refine_diff_density_min -0.741
_refine_diff_density_rms 0.089
_refine_ls_extinction_method none
_refine_ls_goodness_of_fit_ref 1.068
_refine_ls_hydrogen_treatment constr
_refine_ls_matrix_type full
_refine_ls_number_parameters 273
_refine_ls_number_reflns 5807
_refine_ls_number_restraints 0
_refine_ls_restrained_S_all 1.068
_refine_ls_R_factor_all 0.0187
_refine_ls_R_factor_gt 0.0148
_refine_ls_shift/su_max 0.003
_refine_ls_shift/su_mean 0.000
_refine_ls_structure_factor_coef Fsqd
_refine_ls_weighting_details 'calc w=1/[\s^2^(Fo^2^)+(0.0119P)^2^+2.1255P] where P=(Fo^2^+2Fc^2^)/3'
_refine_ls_weighting_scheme calc
_refine_ls_wR_factor_gt 0.0331
_refine_ls_wR_factor_ref 0.0347
_reflns_number_gt 5286
_reflns_number_total 5807
_reflns_threshold_expression >2sigma(I)
_cod_data_source_file om900422t_si_001.cif
_cod_data_source_block costadec08a
_cod_depositor_comments
;
The following automatic conversions were performed:

'_symmetry_cell_setting' value 'Monoclinic' changed to 'monoclinic'
according to /home/saulius/struct/CIF-dictionaries/cif_core.dic
dictionary named 'cif_core.dic' version 2.4.2 from 2011-04-26.

Automatic conversion script
Id: cif_fix_values 1715 2011-07-08 13:25:40Z adriana 
;
_cod_original_sg_symbol_H-M P21/n
_cod_database_code 4069807

loop_
_symmetry_equiv_pos_as_xyz
'x, y, z'
'-x+1/2, y+1/2, -z+1/2'
'-x, -y, -z'
'x-1/2, -y-1/2, z-1/2'

loop_
_atom_site_label
_atom_site_type_symbol
_atom_site_fract_x
_atom_site_fract_y
_atom_site_fract_z
_atom_site_U_iso_or_equiv
_atom_site_adp_type
_atom_site_occupancy
_atom_site_symmetry_multiplicity
_atom_site_calc_flag
_atom_site_refinement_flags
Pt1 Pt 0.321842(7) 0.792077(5) 0.153565(4) 0.01592(3) Uani 1 1 d .
Fe1 Fe 0.70060(3) 0.707433(19) 0.250826(18) 0.01847(6) Uani 1 1 d .
P1 P 0.38932(5) 0.79566(3) 0.28436(3) 0.01382(9) Uani 1 1 d .
N1 N 0.52127(16) 0.81816(12) 0.11836(10) 0.0187(3) Uani 1 1 d .
Cl1 Cl 0.10400(5) 0.77267(4) 0.19118(4) 0.03055(12) Uani 1 1 d .
Cl2 Cl 0.25147(6) 0.79049(4) 0.01369(3) 0.02926(11) Uani 1 1 d .
C1 C 0.56517(18) 0.81112(12) 0.27339(12) 0.0151(4) Uani 1 1 d .
C2 C 0.61237(18) 0.81551(13) 0.19024(12) 0.0169(4) Uani 1 1 d .
C3 C 0.75339(19) 0.82884(14) 0.19273(13) 0.0223(4) Uani 1 1 d .
H3 H 0.8090 0.8345 0.1474 0.027 Uiso 1 1 calc R
C4 C 0.79324(19) 0.83189(14) 0.27768(14) 0.0238(4) Uani 1 1 d .
H4 H 0.8804 0.8401 0.2974 0.029 Uiso 1 1 calc R
C5 C 0.67890(18) 0.82051(14) 0.32749(13) 0.0195(4) Uani 1 1 d .
H5 H 0.6781 0.8194 0.3851 0.023 Uiso 1 1 calc R
C6 C 0.32754(19) 0.89095(13) 0.34680(12) 0.0176(4) Uani 1 1 d .
C7 C 0.4033(2) 0.97012(14) 0.36252(14) 0.0264(4) Uani 1 1 d .
H7 H 0.4893 0.9749 0.3418 0.032 Uiso 1 1 calc R
C8 C 0.3507(3) 1.04243(16) 0.40935(15) 0.0350(5) Uani 1 1 d .
H8 H 0.4016 1.0956 0.4196 0.042 Uiso 1 1 calc R
C9 C 0.2233(3) 1.03535(16) 0.44058(15) 0.0341(5) Uani 1 1 d .
H9 H 0.1885 1.0836 0.4721 0.041 Uiso 1 1 calc R
C10 C 0.1476(2) 0.95709(17) 0.42518(15) 0.0340(5) Uani 1 1 d .
H10 H 0.0617 0.9527 0.4462 0.041 Uiso 1 1 calc R
C11 C 0.1986(2) 0.88445(15) 0.37842(14) 0.0264(4) Uani 1 1 d .
H11 H 0.1471 0.8317 0.3682 0.032 Uiso 1 1 calc R
C12 C 0.36069(19) 0.69452(13) 0.34804(12) 0.0183(4) Uani 1 1 d .
C13 C 0.4086(2) 0.69414(14) 0.42975(13) 0.0227(4) Uani 1 1 d .
H13 H 0.4468 0.7475 0.4526 0.027 Uiso 1 1 calc R
C14 C 0.3990(2) 0.61339(16) 0.47687(14) 0.0293(5) Uani 1 1 d .
H14 H 0.4322 0.6124 0.5310 0.035 Uiso 1 1 calc R
C15 C 0.3400(2) 0.53475(16) 0.44333(16) 0.0340(5) Uani 1 1 d .
H15 H 0.3326 0.4812 0.4753 0.041 Uiso 1 1 calc R
C16 C 0.2922(2) 0.53510(16) 0.36277(17) 0.0346(5) Uani 1 1 d .
H16 H 0.2528 0.4817 0.3407 0.042 Uiso 1 1 calc R
C17 C 0.3023(2) 0.61470(14) 0.31436(14) 0.0263(4) Uani 1 1 d .
H17 H 0.2703 0.6147 0.2599 0.032 Uiso 1 1 calc R
C19 C 0.5674(2) 0.75278(18) 0.05251(13) 0.0304(5) Uani 1 1 d .
H19A H 0.6594 0.7654 0.0404 0.046 Uiso 1 1 calc R
H19B H 0.5135 0.7612 0.0033 0.046 Uiso 1 1 calc R
H19C H 0.5590 0.6898 0.0716 0.046 Uiso 1 1 calc R
C18 C 0.5253(2) 0.91516(15) 0.08383(14) 0.0282(5) Uani 1 1 d .
H18A H 0.5031 0.9589 0.1264 0.042 Uiso 1 1 calc R
H18B H 0.4619 0.9205 0.0388 0.042 Uiso 1 1 calc R
H18C H 0.6136 0.9282 0.0642 0.042 Uiso 1 1 calc R
C1' C 0.6527(3) 0.58226(16) 0.30451(18) 0.0399(6) Uani 1 1 d .
H1' H 0.5888 0.5733 0.3450 0.048 Uiso 1 1 calc R
C2' C 0.6296(3) 0.57776(16) 0.21904(19) 0.0428(7) Uani 1 1 d .
H2' H 0.5480 0.5654 0.1928 0.051 Uiso 1 1 calc R
C3' C 0.7517(3) 0.59516(17) 0.17979(16) 0.0403(6) Uani 1 1 d .
H3' H 0.7653 0.5963 0.1230 0.048 Uiso 1 1 calc R
C4' C 0.8498(2) 0.61060(16) 0.24219(18) 0.0374(6) Uani 1 1 d .
H4' H 0.9397 0.6239 0.2339 0.045 Uiso 1 1 calc R
C5' C 0.7875(3) 0.60235(17) 0.31882(16) 0.0383(6) Uani 1 1 d .
H5' H 0.8289 0.6091 0.3705 0.046 Uiso 1 1 calc R

loop_
_atom_site_aniso_label
_atom_site_aniso_U_11
_atom_site_aniso_U_22
_atom_site_aniso_U_33
_atom_site_aniso_U_23
_atom_site_aniso_U_13
_atom_site_aniso_U_12
Pt1 0.01625(4) 0.01281(4) 0.01864(4) -0.00074(3) -0.00182(3) 0.00060(2)
Fe1 0.01710(12) 0.01497(13) 0.02342(14) -0.00028(11) 0.00283(10) 0.00325(10)
P1 0.0142(2) 0.0105(2) 0.0168(2) 0.00006(17) 0.00218(16) 0.00013(16)
N1 0.0188(8) 0.0191(8) 0.0183(8) 0.0011(6) 0.0029(6) -0.0004(6)
Cl1 0.0152(2) 0.0355(3) 0.0409(3) -0.0026(2) -0.0002(2) -0.00126(19)
Cl2 0.0378(3) 0.0267(3) 0.0229(3) -0.0025(2) -0.0112(2) 0.0011(2)
C1 0.0159(8) 0.0106(8) 0.0189(9) -0.0002(7) 0.0016(7) 0.0014(6)
C2 0.0171(8) 0.0145(9) 0.0191(9) 0.0011(7) 0.0022(7) 0.0003(7)
C3 0.0197(9) 0.0199(10) 0.0277(11) 0.0035(8) 0.0067(8) -0.0010(7)
C4 0.0166(9) 0.0196(10) 0.0352(12) -0.0006(9) -0.0012(8) -0.0015(7)
C5 0.0196(9) 0.0158(9) 0.0229(10) -0.0010(8) -0.0020(7) 0.0011(7)
C6 0.0233(9) 0.0125(9) 0.0172(9) -0.0002(7) 0.0029(7) 0.0032(7)
C7 0.0306(11) 0.0171(10) 0.0319(12) -0.0019(9) 0.0087(9) -0.0017(8)
C8 0.0477(14) 0.0160(10) 0.0414(14) -0.0069(10) 0.0072(11) -0.0001(10)
C9 0.0502(14) 0.0223(11) 0.0303(12) -0.0047(9) 0.0111(10) 0.0125(10)
C10 0.0333(12) 0.0313(12) 0.0379(13) -0.0027(10) 0.0145(10) 0.0100(10)
C11 0.0256(10) 0.0226(11) 0.0314(11) -0.0031(9) 0.0075(8) 0.0009(8)
C12 0.0171(8) 0.0144(9) 0.0237(10) 0.0026(7) 0.0060(7) 0.0014(7)
C13 0.0234(10) 0.0204(10) 0.0243(10) 0.0010(8) 0.0057(8) 0.0026(8)
C14 0.0316(11) 0.0300(12) 0.0268(11) 0.0097(9) 0.0099(9) 0.0107(9)
C15 0.0326(11) 0.0237(11) 0.0461(14) 0.0179(10) 0.0155(10) 0.0044(9)
C16 0.0320(11) 0.0192(11) 0.0529(15) 0.0053(10) 0.0060(10) -0.0058(9)
C17 0.0267(10) 0.0182(10) 0.0339(12) 0.0011(9) 0.0012(8) -0.0033(8)
C19 0.0327(11) 0.0392(13) 0.0196(11) -0.0056(10) 0.0074(9) 0.0052(10)
C18 0.0300(11) 0.0249(11) 0.0296(12) 0.0107(9) -0.0004(9) -0.0051(9)
C1' 0.0439(14) 0.0190(11) 0.0575(17) 0.0109(11) 0.0231(12) 0.0120(10)
C2' 0.0364(13) 0.0159(11) 0.076(2) -0.0073(12) -0.0097(13) 0.0029(9)
C3' 0.0655(17) 0.0237(12) 0.0318(13) -0.0053(10) 0.0080(12) 0.0166(11)
C4' 0.0242(11) 0.0213(12) 0.0671(18) -0.0009(11) 0.0116(11) 0.0093(9)
C5' 0.0515(15) 0.0258(12) 0.0373(14) 0.0000(10) -0.0073(11) 0.0211(11)

loop_
_atom_type_symbol
_atom_type_description
_atom_type_scat_dispersion_real
_atom_type_scat_dispersion_imag
_atom_type_scat_source
C C 0.0033 0.0016 'International Tables Vol C Tables 4.2.6.8 and 6.1.1.4'
H H 0.0000 0.0000 'International Tables Vol C Tables 4.2.6.8 and 6.1.1.4'
N N 0.0061 0.0033 'International Tables Vol C Tables 4.2.6.8 and 6.1.1.4'
P P 0.1023 0.0942 'International Tables Vol C Tables 4.2.6.8 and 6.1.1.4'
Cl Cl 0.1484 0.1585 'International Tables Vol C Tables 4.2.6.8 and 6.1.1.4'
Fe Fe 0.3463 0.8444 'International Tables Vol C Tables 4.2.6.8 and 6.1.1.4'
Pt Pt -1.7033 8.3905 'International Tables Vol C Tables 4.2.6.8 and 6.1.1.4'

loop_
_geom_angle_atom_site_label_1
_geom_angle_atom_site_label_2
_geom_angle_atom_site_label_3
_geom_angle
N1 Pt1 P1 88.78(5)
N1 Pt1 Cl1 176.78(5)
P1 Pt1 Cl1 91.48(2)
N1 Pt1 Cl2 90.67(5)
P1 Pt1 Cl2 179.113(18)
Cl1 Pt1 Cl2 89.03(2)
C2 Fe1 C4' 143.03(9)
C2 Fe1 C3' 116.29(9)
C4' Fe1 C3' 40.34(11)
C2 Fe1 C1 41.10(7)
C4' Fe1 C1 172.16(10)
C3' Fe1 C1 147.49(10)
C2 Fe1 C5' 176.46(9)
C4' Fe1 C5' 39.95(10)
C3' Fe1 C5' 67.23(10)
C1 Fe1 C5' 135.63(9)
C2 Fe1 C3 40.76(7)
C4' Fe1 C3 110.70(9)
C3' Fe1 C3 110.16(10)
C1 Fe1 C3 68.84(8)
C5' Fe1 C3 139.47(10)
C2 Fe1 C2' 115.33(9)
C4' Fe1 C2' 67.39(10)
C3' Fe1 C2' 40.08(11)
C1 Fe1 C2' 118.50(9)
C5' Fe1 C2' 66.91(11)
C3 Fe1 C2' 138.24(11)
C2 Fe1 C5 68.67(8)
C4' Fe1 C5 131.50(9)
C3' Fe1 C5 171.44(10)
C1 Fe1 C5 40.72(7)
C5' Fe1 C5 107.89(9)
C3 Fe1 C5 68.55(8)
C2' Fe1 C5 145.80(10)
C2 Fe1 C1' 140.37(9)
C4' Fe1 C1' 66.99(10)
C3' Fe1 C1' 67.01(11)
C1 Fe1 C1' 113.69(8)
C5' Fe1 C1' 39.65(11)
C3 Fe1 C1' 177.14(9)
C2' Fe1 C1' 39.72(11)
C5 Fe1 C1' 114.18(10)
C2 Fe1 C4 68.08(8)
C4' Fe1 C4 106.24(9)
C3' Fe1 C4 133.40(10)
C1 Fe1 C4 68.08(8)
C5' Fe1 C4 110.00(10)
C3 Fe1 C4 40.50(9)
C2' Fe1 C4 173.21(9)
C5 Fe1 C4 40.32(8)
C1' Fe1 C4 141.14(11)
C1 P1 C12 108.82(9)
C1 P1 C6 107.82(9)
C12 P1 C6 103.43(9)
C1 P1 Pt1 101.18(6)
C12 P1 Pt1 118.52(7)
C6 P1 Pt1 116.61(6)
C2 N1 C19 110.61(16)
C2 N1 C18 107.36(16)
C19 N1 C18 107.94(17)
C2 N1 Pt1 111.01(12)
C19 N1 Pt1 112.49(13)
C18 N1 Pt1 107.19(12)
C5 C1 C2 107.36(16)
C5 C1 P1 136.60(15)
C2 C1 P1 116.04(14)
C5 C1 Fe1 69.90(11)
C2 C1 Fe1 68.69(10)
P1 C1 Fe1 125.58(10)
C3 C2 C1 108.73(17)
C3 C2 N1 128.45(17)
C1 C2 N1 122.32(16)
C3 C2 Fe1 70.55(11)
C1 C2 Fe1 70.21(11)
N1 C2 Fe1 131.44(14)
C2 C3 C4 107.03(17)
C2 C3 Fe1 68.69(11)
C4 C3 Fe1 69.86(12)
C5 C4 C3 109.16(17)
C5 C4 Fe1 69.82(11)
C3 C4 Fe1 69.64(12)
C4 C5 C1 107.72(18)
C4 C5 Fe1 69.85(12)
C1 C5 Fe1 69.38(11)
C7 C6 C11 119.44(18)
C7 C6 P1 122.05(15)
C11 C6 P1 118.49(15)
C6 C7 C8 120.1(2)
C9 C8 C7 120.1(2)
C10 C9 C8 120.1(2)
C9 C10 C11 120.4(2)
C10 C11 C6 119.8(2)
C17 C12 C13 120.04(18)
C17 C12 P1 120.63(16)
C13 C12 P1 119.09(15)
C14 C13 C12 119.6(2)
C15 C14 C13 120.1(2)
C16 C15 C14 120.4(2)
C15 C16 C17 120.4(2)
C16 C17 C12 119.4(2)
C5' C1' C2' 108.5(2)
C5' C1' Fe1 69.97(14)
C2' C1' Fe1 70.11(14)
C1' C2' C3' 107.9(2)
C1' C2' Fe1 70.17(14)
C3' C2' Fe1 69.71(14)
C2' C3' C4' 107.7(2)
C2' C3' Fe1 70.22(14)
C4' C3' Fe1 69.71(13)
C5' C4' C3' 107.7(2)
C5' C4' Fe1 70.22(13)
C3' C4' Fe1 69.95(13)
C1' C5' C4' 108.3(2)
C1' C5' Fe1 70.38(13)
C4' C5' Fe1 69.83(13)

loop_
_geom_bond_atom_site_label_1
_geom_bond_atom_site_label_2
_geom_bond_distance
Pt1 N1 2.1144(16)
Pt1 P1 2.2066(6)
Pt1 Cl1 2.2862(6)
Pt1 Cl2 2.3542(7)
Fe1 C2 2.0286(19)
Fe1 C4' 2.046(2)
Fe1 C3' 2.049(2)
Fe1 C1 2.0490(18)
Fe1 C5' 2.051(2)
Fe1 C3 2.053(2)
Fe1 C2' 2.055(2)
Fe1 C5 2.056(2)
Fe1 C1' 2.056(2)
Fe1 C4 2.056(2)
P1 C1 1.7826(19)
P1 C12 1.8053(19)
P1 C6 1.8142(19)
N1 C2 1.463(3)
N1 C19 1.497(3)
N1 C18 1.502(3)
C1 C5 1.428(3)
C1 C2 1.431(3)
C2 C3 1.422(3)
C3 C4 1.422(3)
C4 C5 1.417(3)
C6 C7 1.387(3)
C6 C11 1.396(3)
C7 C8 1.393(3)
C8 C9 1.381(3)
C9 C10 1.375(4)
C10 C11 1.390(3)
C12 C17 1.393(3)
C12 C13 1.396(3)
C13 C14 1.391(3)
C14 C15 1.380(4)
C15 C16 1.378(4)
C16 C17 1.390(3)
C1' C5' 1.393(4)
C1' C2' 1.397(4)
C2' C3' 1.406(4)
C3' C4' 1.412(4)
C4' C5' 1.399(4)
